data_4347249
loop_
_publ_author_name
'Liu, Jinyong'
'Wu, Dimao'
'Su, Xiaoge'
'Han, Mengwei'
'Kimura, Susana Y.'
'Gray, Danielle L.'
'Shapley, John R.'
'Abu-Omar, Mahdi M'
'Werth, Charles J.'
'Strathmann, Timothy J.'

_publ_section_title
;
 Configuration Control in the Synthesis of Homo- and Heteroleptic
 Bis(oxazolinylphenolato/thiazolinylphenolato) Chelate Ligand Complexes of
 Oxorhenium(V): Isomer Effect on Ancillary Ligand Exchange Dynamics and
 Implications for Perchlorate Reduction Catalysis.
;
_journal_issue 5
_journal_name_full 'Inorganic chemistry'
_journal_page_first 2597
_journal_page_last 2611
_journal_paper_doi 10.1021/acs.inorgchem.5b02940
_journal_volume 55
_journal_year 2016
_chemical_formula_moiety 'C9 H8 Cl3 N O3 Re, C9 H10 N O2'
_chemical_formula_sum 'C18 H18 Cl3 N2 O5 Re'
_chemical_formula_weight 634.89
_space_group_IT_number 14
_space_group_name_Hall '-P 2ybc'
_space_group_name_H-M_alt 'P 1 21/c 1'
_symmetry_cell_setting monoclinic
_symmetry_space_group_name_Hall '-P 2ybc'
_symmetry_space_group_name_H-M 'P 1 21/c 1'
_atom_sites_solution_hydrogens geom
_atom_sites_solution_primary direct
_atom_sites_solution_secondary difmap
_audit_creation_method SHELXL-97
_audit_update_record
; 
? 
;
_cell_angle_alpha 90.00
_cell_angle_beta 90.1360(10)
_cell_angle_gamma 90.00
_cell_formula_units_Z 4
_cell_length_a 9.8742(8)
_cell_length_b 15.0566(12)
_cell_length_c 13.6439(11)
_cell_measurement_reflns_used 9971
_cell_measurement_temperature 188(2)
_cell_measurement_theta_max 26.40
_cell_measurement_theta_min 2.47
_cell_volume 2028.5(3)
_computing_cell_refinement 'SAINT V7.68A (Bruker, 2005)'
_computing_data_collection 'APEX2 V2010.11-3 (Bruker, 2010)'
_computing_data_reduction
; 
SAINT V7.68A, XPREP V2005/2, SADABS V2007/4, TWINABS V2007/5 
(Bruker, 2005 & 2007) 
;
_computing_molecular_graphics
; 
SHELXTL V6.12 (Bruker, 2005), CrystalMaker v2.1.3 (CrystalMaker, 1994) 
;
_computing_publication_material 'XCIF V6.12 (Bruker, 2005)'
_computing_structure_refinement 'SHELXTL V6.12 (Bruker, 2005)'
_computing_structure_solution 'SHELXTL V6.12 (Bruker, 2005)'
_diffrn_ambient_temperature 188(2)
_diffrn_measured_fraction_theta_full 1.000
_diffrn_measured_fraction_theta_max 1.000
_diffrn_measurement_device 'Siemens Platform/ApexII CCD'
_diffrn_measurement_method 'profile data from \w scans'
_diffrn_radiation_monochromator graphite
_diffrn_radiation_source 'normal-focus sealed tube'
_diffrn_radiation_type MoK\a
_diffrn_radiation_wavelength 0.71073
_diffrn_radiation_wavelength_id bm90vas
_diffrn_reflns_av_R_equivalents 0.0295
_diffrn_reflns_av_sigmaI/netI 0.0190
_diffrn_reflns_limit_h_max 12
_diffrn_reflns_limit_h_min -12
_diffrn_reflns_limit_k_max 18
_diffrn_reflns_limit_k_min -18
_diffrn_reflns_limit_l_max 17
_diffrn_reflns_limit_l_min -17
_diffrn_reflns_number 24087
_diffrn_reflns_theta_full 26.41
_diffrn_reflns_theta_max 26.41
_diffrn_reflns_theta_min 1.35
_exptl_absorpt_coefficient_mu 6.419
_exptl_absorpt_correction_T_max 0.7524
_exptl_absorpt_correction_T_min 0.2258
_exptl_absorpt_correction_type integration
_exptl_absorpt_process_details 'SHELXTL/XPREP V2005/2 (Bruker, 2005)'
_exptl_crystal_colour green
_exptl_crystal_density_diffrn 2.079
_exptl_crystal_density_method 'not measured'
_exptl_crystal_description plate
_exptl_crystal_F_000 1224
_exptl_crystal_id bm90vas
_exptl_crystal_preparation
; 
The data crystal was mounted using oil (Parantone-N, Exxon) to a 
0.3 mm cryo-loop (Hampton Research) with the (3 2 0) scattering 
planes roughly normal to the spindle axis. 
;
_exptl_crystal_size_max 0.322
_exptl_crystal_size_mid 0.127
_exptl_crystal_size_min 0.05
_refine_diff_density_max 0.820
_refine_diff_density_min -0.508
_refine_diff_density_rms 0.076
_refine_ls_extinction_method none
_refine_ls_goodness_of_fit_ref 1.052
_refine_ls_hydrogen_treatment mixed
_refine_ls_matrix_type full
_refine_ls_number_parameters 269
_refine_ls_number_reflns 4160
_refine_ls_number_restraints 0
_refine_ls_restrained_S_all 1.052
_refine_ls_R_factor_all 0.0164
_refine_ls_R_factor_gt 0.0152
_refine_ls_shift/su_max 0.001
_refine_ls_shift/su_mean 0.000
_refine_ls_structure_factor_coef Fsqd
_refine_ls_weighting_details 'calc w=1/[\s^2^(Fo^2^)+(0.0175P)^2^+1.1071P] where P=(Fo^2^+2Fc^2^)/3'
_refine_ls_weighting_scheme calc
_refine_ls_wR_factor_gt 0.0366
_refine_ls_wR_factor_ref 0.0372
_reflns_number_gt 3971
_reflns_number_total 4160
_reflns_threshold_expression >2sigma(I)
_cod_data_source_file ic5b02940_si_002.cif
_cod_data_source_block '[H2hoz][Re(O)(hoz)Cl3]_(3)'
_cod_depositor_comments
;
The following automatic conversions were performed:

data item '_symmetry_cell_setting' value 'Monoclinic' was changed to
'monoclinic' in accordance with the
/home/saulius/struct/COD-crude-data/automatic-downloads/DataCite-retrospective/ACS/depositions/lib/dictionaries/cif_core.dic
dictionary named 'cif_core.dic' version 2.4.2 last updated on
2011-04-26.

Automatic conversion script
Id: cif_fix_values 6909 2019-04-08 15:41:33Z antanas 
;
_cod_original_sg_symbol_Hall '-P 2ybc '
_cod_original_sg_symbol_H-M 'P2(1)/c  '
_cod_database_code 4347249

loop_
_symmetry_equiv_pos_as_xyz
'x, y, z'
'-x, y+1/2, -z+1/2'
'-x, -y, -z'
'x, -y-1/2, z-1/2'

loop_
_atom_site_label
_atom_site_type_symbol
_atom_site_fract_x
_atom_site_fract_y
_atom_site_fract_z
_atom_site_U_iso_or_equiv
_atom_site_adp_type
_atom_site_occupancy
_atom_site_symmetry_multiplicity
_atom_site_calc_flag
_atom_site_refinement_flags
Re1 Re 0.667981(9) 0.051643(6) 0.220080(7) 0.01742(4) Uani 1 1 d .
Cl1 Cl 0.78080(6) 0.06871(4) 0.05979(5) 0.02480(13) Uani 1 1 d .
Cl2 Cl 0.64716(6) 0.20769(4) 0.23637(5) 0.02836(14) Uani 1 1 d .
Cl3 Cl 0.58205(7) 0.03545(4) 0.38051(5) 0.02844(14) Uani 1 1 d .
O1 O 0.52519(16) 0.02643(11) 0.15833(13) 0.0247(4) Uani 1 1 d .
O2 O 0.85530(16) 0.06236(10) 0.27036(13) 0.0215(4) Uani 1 1 d .
O3 O 0.83631(16) -0.21033(10) 0.23487(13) 0.0246(4) Uani 1 1 d .
N1 N 0.71856(19) -0.08365(12) 0.22471(14) 0.0179(4) Uani 1 1 d .
C1 C 0.9688(2) 0.01605(16) 0.25414(18) 0.0205(5) Uani 1 1 d .
C2 C 0.9662(2) -0.07571(15) 0.23390(18) 0.0201(5) Uani 1 1 d .
C3 C 1.0879(2) -0.12161(17) 0.22002(19) 0.0255(5) Uani 1 1 d .
H3 H 1.0864 -0.1837 0.2075 0.031 Uiso 1 1 calc R
C4 C 1.2102(3) -0.07717(19) 0.2244(2) 0.0316(6) Uani 1 1 d .
H4 H 1.2924 -0.1084 0.2135 0.038 Uiso 1 1 calc R
C5 C 1.2128(3) 0.01341(18) 0.2448(2) 0.0316(6) Uani 1 1 d .
H5 H 1.2971 0.0437 0.2476 0.038 Uiso 1 1 calc R
C6 C 1.0940(3) 0.05984(16) 0.2609(2) 0.0267(6) Uani 1 1 d .
H6 H 1.0972 0.1213 0.2765 0.032 Uiso 1 1 calc R
C7 C 0.8362(2) -0.12084(15) 0.22984(17) 0.0187(5) Uani 1 1 d .
C8 C 0.6941(2) -0.23962(16) 0.23206(19) 0.0223(5) Uani 1 1 d .
H8A H 0.6720 -0.2758 0.2904 0.027 Uiso 1 1 calc R
H8B H 0.6757 -0.2751 0.1724 0.027 Uiso 1 1 calc R
C9 C 0.6117(2) -0.15311(15) 0.23118(18) 0.0205(5) Uani 1 1 d .
H9A H 0.5501 -0.1507 0.1739 0.025 Uiso 1 1 calc R
H9B H 0.5580 -0.1466 0.2919 0.025 Uiso 1 1 calc R
O4 O 0.89598(18) 0.88360(12) 0.99271(15) 0.0282(4) Uani 1 1 d .
H4A H 0.868(4) 0.931(2) 1.000(3) 0.042 Uiso 1 1 d .
O5 O 0.97622(17) 0.61543(11) 0.98928(14) 0.0283(4) Uani 1 1 d .
N2 N 1.0688(2) 0.74686(14) 0.98418(18) 0.0278(5) Uani 1 1 d .
H2 H 1.068(3) 0.801(2) 0.978(2) 0.042 Uiso 1 1 d .
C10 C 0.7903(2) 0.82662(16) 0.98667(17) 0.0213(5) Uani 1 1 d .
C11 C 0.8191(2) 0.73501(15) 0.98320(17) 0.0212(5) Uani 1 1 d .
C12 C 0.7115(3) 0.67385(17) 0.97949(18) 0.0250(5) Uani 1 1 d .
H12 H 0.7301 0.6120 0.9777 0.030 Uiso 1 1 calc R
C13 C 0.5799(2) 0.70297(17) 0.97848(18) 0.0262(5) Uani 1 1 d .
H13 H 0.5076 0.6614 0.9765 0.031 Uiso 1 1 calc R
C14 C 0.5522(3) 0.79432(18) 0.98036(18) 0.0267(5) Uani 1 1 d .
H14 H 0.4610 0.8144 0.9793 0.032 Uiso 1 1 calc R
C15 C 0.6564(3) 0.85530(17) 0.98380(18) 0.0254(5) Uani 1 1 d .
H15 H 0.6367 0.9171 0.9842 0.030 Uiso 1 1 calc R
C16 C 0.9566(2) 0.70180(15) 0.98534(17) 0.0207(5) Uani 1 1 d .
C17 C 1.1233(3) 0.59770(17) 0.9891(2) 0.0284(6) Uani 1 1 d .
H17A H 1.1498 0.5639 0.9299 0.034 Uiso 1 1 calc R
H17B H 1.1504 0.5635 1.0479 0.034 Uiso 1 1 calc R
C18 C 1.1888(3) 0.68980(17) 0.9894(2) 0.0303(6) Uani 1 1 d .
H18A H 1.2412 0.7003 1.0502 0.036 Uiso 1 1 calc R
H18B H 1.2484 0.6984 0.9319 0.036 Uiso 1 1 calc R

loop_
_atom_site_aniso_label
_atom_site_aniso_U_11
_atom_site_aniso_U_22
_atom_site_aniso_U_33
_atom_site_aniso_U_23
_atom_site_aniso_U_13
_atom_site_aniso_U_12
Re1 0.01318(5) 0.01390(5) 0.02517(6) -0.00034(3) 0.00030(4) 0.00145(3)
Cl1 0.0276(3) 0.0172(3) 0.0296(3) 0.0011(2) 0.0065(2) -0.0018(2)
Cl2 0.0274(3) 0.0153(3) 0.0423(4) -0.0027(3) -0.0003(3) 0.0050(2)
Cl3 0.0296(3) 0.0275(3) 0.0282(3) -0.0022(3) 0.0073(3) 0.0027(2)
O1 0.0163(8) 0.0232(8) 0.0346(10) 0.0022(8) -0.0015(7) 0.0014(7)
O2 0.0159(8) 0.0176(8) 0.0311(10) -0.0027(7) -0.0011(7) 0.0019(6)
O3 0.0225(9) 0.0132(8) 0.0381(10) 0.0014(7) 0.0009(8) 0.0016(6)
N1 0.0159(9) 0.0151(9) 0.0228(10) -0.0010(8) 0.0008(8) -0.0012(8)
C1 0.0172(11) 0.0192(11) 0.0252(13) 0.0017(10) -0.0005(9) 0.0011(9)
C2 0.0188(12) 0.0183(11) 0.0232(13) 0.0013(10) 0.0006(9) 0.0023(9)
C3 0.0218(12) 0.0237(12) 0.0310(14) 0.0003(11) 0.0022(10) 0.0058(10)
C4 0.0191(12) 0.0327(14) 0.0428(17) 0.0033(13) 0.0043(11) 0.0079(11)
C5 0.0160(12) 0.0324(14) 0.0464(17) 0.0081(13) 0.0020(11) -0.0032(11)
C6 0.0193(12) 0.0223(13) 0.0384(16) 0.0009(11) -0.0004(11) -0.0018(9)
C7 0.0216(12) 0.0156(11) 0.0188(12) -0.0008(9) 0.0009(9) 0.0030(9)
C8 0.0215(12) 0.0181(12) 0.0274(13) 0.0013(10) 0.0013(10) -0.0028(9)
C9 0.0182(11) 0.0173(11) 0.0260(13) 0.0012(10) 0.0023(9) -0.0037(9)
O4 0.0242(9) 0.0179(9) 0.0426(11) -0.0033(8) 0.0016(8) -0.0013(7)
O5 0.0234(9) 0.0172(8) 0.0444(11) 0.0023(8) -0.0013(8) 0.0009(7)
N2 0.0216(11) 0.0187(10) 0.0430(14) 0.0032(10) 0.0001(9) -0.0008(9)
C10 0.0240(12) 0.0208(12) 0.0190(12) -0.0008(10) 0.0009(9) -0.0040(9)
C11 0.0245(12) 0.0198(11) 0.0193(12) 0.0005(10) -0.0009(9) -0.0014(10)
C12 0.0278(13) 0.0227(12) 0.0245(13) 0.0023(10) -0.0014(10) -0.0042(10)
C13 0.0224(13) 0.0307(14) 0.0254(13) 0.0020(11) -0.0022(10) -0.0078(10)
C14 0.0197(12) 0.0359(14) 0.0245(13) 0.0018(11) -0.0003(10) 0.0027(10)
C15 0.0273(13) 0.0251(13) 0.0237(13) -0.0003(10) -0.0007(10) 0.0027(10)
C16 0.0241(12) 0.0186(11) 0.0195(12) -0.0005(9) 0.0010(10) -0.0020(9)
C17 0.0265(13) 0.0240(13) 0.0345(15) 0.0020(11) -0.0010(11) 0.0055(10)
C18 0.0207(13) 0.0273(13) 0.0430(16) 0.0013(12) 0.0001(11) 0.0027(10)

loop_
_atom_type_symbol
_atom_type_description
_atom_type_scat_dispersion_real
_atom_type_scat_dispersion_imag
_atom_type_scat_source
C C 0.0033 0.0016 'International Tables Vol C Tables 4.2.6.8 and 6.1.1.4'
H H 0.0000 0.0000 'International Tables Vol C Tables 4.2.6.8 and 6.1.1.4'
N N 0.0061 0.0033 'International Tables Vol C Tables 4.2.6.8 and 6.1.1.4'
O O 0.0106 0.0060 'International Tables Vol C Tables 4.2.6.8 and 6.1.1.4'
Cl Cl 0.1484 0.1585 'International Tables Vol C Tables 4.2.6.8 and 6.1.1.4'
Re Re -1.0185 7.2310 'International Tables Vol C Tables 4.2.6.8 and 6.1.1.4'

loop_
_exptl_crystal_face_index_h
_exptl_crystal_face_index_k
_exptl_crystal_face_index_l
_exptl_crystal_face_perp_dist
1.00 0.00 0.00 0.0630
-1.00 0.00 0.00 0.0360
0.00 -1.00 0.00 0.1470
0.00 1.00 0.00 0.1610
0.00 0.00 -1.00 0.0200
0.00 0.00 1.00 0.0250

loop_
_geom_angle_atom_site_label_1
_geom_angle_atom_site_label_2
_geom_angle_atom_site_label_3
_geom_angle
O1 Re1 O2 166.67(8)
O1 Re1 N1 89.72(8)
O2 Re1 N1 81.17(7)
O1 Re1 Cl3 97.94(6)
O2 Re1 Cl3 91.42(5)
N1 Re1 Cl3 87.59(6)
O1 Re1 Cl2 101.41(6)
O2 Re1 Cl2 88.16(5)
N1 Re1 Cl2 168.73(6)
Cl3 Re1 Cl2 89.08(2)
O1 Re1 Cl1 87.67(6)
O2 Re1 Cl1 82.83(5)
N1 Re1 Cl1 91.14(5)
Cl3 Re1 Cl1 174.24(2)
Cl2 Re1 Cl1 91.11(2)
C1 O2 Re1 133.06(15)
C7 O3 C8 107.30(17)
C7 N1 C9 109.26(19)
C7 N1 Re1 129.54(16)
C9 N1 Re1 121.01(14)
O2 C1 C6 118.8(2)
O2 C1 C2 121.9(2)
C6 C1 C2 119.3(2)
C3 C2 C1 119.7(2)
C3 C2 C7 121.5(2)
C1 C2 C7 118.8(2)
C4 C3 C2 120.4(2)
C4 C3 H3 119.8
C2 C3 H3 119.8
C3 C4 C5 119.9(2)
C3 C4 H4 120.0
C5 C4 H4 120.0
C6 C5 C4 120.8(2)
C6 C5 H5 119.6
C4 C5 H5 119.6
C5 C6 C1 119.9(2)
C5 C6 H6 120.0
C1 C6 H6 120.0
N1 C7 O3 115.9(2)
N1 C7 C2 126.4(2)
O3 C7 C2 117.69(19)
O3 C8 C9 104.55(17)
O3 C8 H8A 110.8
C9 C8 H8A 110.8
O3 C8 H8B 110.8
C9 C8 H8B 110.8
H8A C8 H8B 108.9
N1 C9 C8 102.78(18)
N1 C9 H9A 111.2
C8 C9 H9A 111.2
N1 C9 H9B 111.2
C8 C9 H9B 111.2
H9A C9 H9B 109.1
C10 O4 H4A 109(3)
C16 O5 C17 108.85(19)
C16 N2 C18 112.5(2)
C16 N2 H2 121(2)
C18 N2 H2 126(2)
O4 C10 C15 122.5(2)
O4 C10 C11 117.8(2)
C15 C10 C11 119.7(2)
C12 C11 C10 119.3(2)
C12 C11 C16 118.9(2)
C10 C11 C16 121.8(2)
C13 C12 C11 120.4(2)
C13 C12 H12 119.8
C11 C12 H12 119.8
C12 C13 C14 119.8(2)
C12 C13 H13 120.1
C14 C13 H13 120.1
C15 C14 C13 120.6(2)
C15 C14 H14 119.7
C13 C14 H14 119.7
C14 C15 C10 120.2(2)
C14 C15 H15 119.9
C10 C15 H15 119.9
N2 C16 O5 113.0(2)
N2 C16 C11 128.3(2)
O5 C16 C11 118.7(2)
O5 C17 C18 104.59(19)
O5 C17 H17A 110.8
C18 C17 H17A 110.8
O5 C17 H17B 110.8
C18 C17 H17B 110.8
H17A C17 H17B 108.9
N2 C18 C17 100.9(2)
N2 C18 H18A 111.6
C17 C18 H18A 111.6
N2 C18 H18B 111.6
C17 C18 H18B 111.6
H18A C18 H18B 109.4

loop_
_geom_bond_atom_site_label_1
_geom_bond_atom_site_label_2
_geom_bond_distance
Re1 O1 1.6841(17)
Re1 O2 1.9778(16)
Re1 N1 2.0983(19)
Re1 Cl3 2.3621(7)
Re1 Cl2 2.3690(6)
Re1 Cl1 2.4701(6)
O2 C1 1.339(3)
O3 C7 1.349(3)
O3 C8 1.473(3)
N1 C7 1.292(3)
N1 C9 1.488(3)
C1 C6 1.404(3)
C1 C2 1.409(3)
C2 C3 1.400(3)
C2 C7 1.453(3)
C3 C4 1.381(4)
C3 H3 0.9500
C4 C5 1.392(4)
C4 H4 0.9500
C5 C6 1.383(4)
C5 H5 0.9500
C6 H6 0.9500
C8 C9 1.536(3)
C8 H8A 0.9900
C8 H8B 0.9900
C9 H9A 0.9900
C9 H9B 0.9900
O4 C10 1.354(3)
O4 H4A 0.77(3)
O5 C16 1.316(3)
O5 C17 1.477(3)
N2 C16 1.299(3)
N2 C18 1.465(3)
N2 H2 0.82(3)
C10 C15 1.391(3)
C10 C11 1.409(3)
C11 C12 1.407(3)
C11 C16 1.448(3)
C12 C13 1.371(4)
C12 H12 0.9500
C13 C14 1.402(4)
C13 H13 0.9500
C14 C15 1.379(4)
C14 H14 0.9500
C15 H15 0.9500
C17 C18 1.530(4)
C17 H17A 0.9900
C17 H17B 0.9900
C18 H18A 0.9900
C18 H18B 0.9900

loop_
_geom_hbond_atom_site_label_D
_geom_hbond_atom_site_label_H
_geom_hbond_atom_site_label_A
_geom_hbond_distance_DH
_geom_hbond_distance_HA
_geom_hbond_distance_DA
_geom_hbond_angle_DHA
_geom_hbond_site_symmetry_A
O4 H4A Cl1 0.77(3) 2.39(3) 3.1470(19) 167(4) 1_566
N2 H2 O4 0.82(3) 2.12(3) 2.677(3) 126(3) .
N2 H2 Cl1 0.82(3) 2.52(3) 3.206(2) 142(3) 3_766
